data_1548431
loop_
_publ_author_name
'Katsuma, Yuhei'
'Asakawa, Hiroki'
'Yamashita, Makoto'

_publ_section_title
;
 Reactivity of highly Lewis acidic diborane(4) towards pyridine and
 isocyanide: formation of boraalkene-pyridine complex and
 <i>ortho</i>-functionalized pyridine derivatives.
;
_journal_issue 5
_journal_name_full 'Chemical science'
_journal_page_first 1301
_journal_page_last 1310
_journal_paper_doi 10.1039/c7sc04759b
_journal_volume 9
_journal_year 2018
_chemical_formula_moiety 'C40 H50 B2 N2 O4'
_chemical_formula_sum 'C40 H50 B2 N2 O4'
_chemical_formula_weight 644.44
_space_group_crystal_system triclinic
_space_group_IT_number 2
_space_group_name_Hall '-P 1'
_space_group_name_H-M_alt 'P -1'
_symmetry_space_group_name_Hall '-P 1'
_symmetry_space_group_name_H-M 'P -1'
_atom_sites_solution_hydrogens geom
_audit_creation_method SHELXL-2014
_audit_update_record
;
2017-11-03 deposited with the CCDC.
2017-12-11 downloaded from the CCDC.
;
_cell_angle_alpha 89.956(7)
_cell_angle_beta 87.717(6)
_cell_angle_gamma 89.896(6)
_cell_formula_units_Z 4
_cell_length_a 8.4242(16)
_cell_length_b 15.698(3)
_cell_length_c 28.081(5)
_cell_measurement_reflns_used 5110
_cell_measurement_temperature 93(2)
_cell_measurement_theta_max 31.2666
_cell_measurement_theta_min 2.5950
_cell_volume 3710.6(12)
_computing_cell_refinement 'RIGAKU CrystalClear'
_computing_data_collection 'RIGAKU CrystalClear'
_computing_data_reduction 'RIGAKU CrystalClear'
_computing_molecular_graphics 'Yadokari-XG 2009(Wakita Nemoto et al.)'
_computing_publication_material 'Yadokari-XG 2009(Wakita,Nemoto et al.)'
_computing_structure_refinement 'SHELXL-2014 (Sheldrick, 2014)'
_computing_structure_solution SIR-97
_diffrn_ambient_temperature 93(2)
_diffrn_detector_area_resol_mean 28.5714
_diffrn_measured_fraction_theta_full 0.955
_diffrn_measured_fraction_theta_max 0.982
_diffrn_measurement_device_type 'Rigaku VariMax Saturn'
_diffrn_measurement_method 'omega scans'
_diffrn_radiation_monochromator Confocal
_diffrn_radiation_source 'rotating-anode X-ray tube'
_diffrn_radiation_type MoK\a
_diffrn_radiation_wavelength 0.71075
_diffrn_reflns_av_R_equivalents 0.0842
_diffrn_reflns_av_unetI/netI 0.1636
_diffrn_reflns_Laue_measured_fraction_full 0.955
_diffrn_reflns_Laue_measured_fraction_max 0.982
_diffrn_reflns_limit_h_max 9
_diffrn_reflns_limit_h_min -10
_diffrn_reflns_limit_k_max 18
_diffrn_reflns_limit_k_min -18
_diffrn_reflns_limit_l_max 31
_diffrn_reflns_limit_l_min -33
_diffrn_reflns_number 25540
_diffrn_reflns_point_group_measured_fraction_full 0.955
_diffrn_reflns_point_group_measured_fraction_max 0.982
_diffrn_reflns_theta_full 25.000
_diffrn_reflns_theta_max 25.000
_diffrn_reflns_theta_min 3.059
_exptl_absorpt_coefficient_mu 0.073
_exptl_absorpt_correction_T_max 1.0000
_exptl_absorpt_correction_T_min 0.8650
_exptl_absorpt_correction_type multi-scan
_exptl_absorpt_process_details 'Jacobson, R. (1998) Private communication'
_exptl_crystal_colour Red
_exptl_crystal_density_diffrn 1.154
_exptl_crystal_description Prism
_exptl_crystal_F_000 1384
_exptl_crystal_size_max 0.180
_exptl_crystal_size_mid 0.100
_exptl_crystal_size_min 0.020
_refine_diff_density_max 0.299
_refine_diff_density_min -0.270
_refine_diff_density_rms 0.065
_refine_ls_extinction_method none
_refine_ls_goodness_of_fit_ref 1.061
_refine_ls_hydrogen_treatment constr
_refine_ls_matrix_type full
_refine_ls_number_parameters 993
_refine_ls_number_reflns 12818
_refine_ls_number_restraints 188
_refine_ls_restrained_S_all 1.061
_refine_ls_R_factor_all 0.1958
_refine_ls_R_factor_gt 0.0962
_refine_ls_shift/su_max 0.000
_refine_ls_shift/su_mean 0.000
_refine_ls_structure_factor_coef Fsqd
_refine_ls_weighting_details 'w=1/[\s^2^(Fo^2^)+(0.0957P)^2^] where P=(Fo^2^+2Fc^2^)/3'
_refine_ls_weighting_scheme calc
_refine_ls_wR_factor_gt 0.1939
_refine_ls_wR_factor_ref 0.2616
_reflns_Friedel_coverage 0.000
_reflns_number_gt 5849
_reflns_number_total 12818
_reflns_threshold_expression 'I > 2\s(I)'
_cod_data_source_file c7sc04759b3.cif
_cod_data_source_block 5d
_cod_depositor_comments
;
The following automatic conversions were performed:

'_exptl_absorpt_correction_type' value 'Multi-scan' changed to
'multi-scan' according to
/home/data/users/saulius/crontab/automatic-downloads/rss-feeds/RSC/lib/dictionaries/cif_core.dic
dictionary named 'cif_core.dic' version 2.4.2 from 2011-04-26.

Automatic conversion script
Id: cif_fix_values 4973 2017-02-22 13:04:09Z antanas 

 Adding full bibliography for 1548427--1548445.cif.
;
_cod_original_cell_volume 3710.7(12)
_cod_database_code 1548431
_shelx_space_group_comment
;
The symmetry employed for this shelxl refinement is uniquely defined
by the following loop, which should always be used as a source of
symmetry information in preference to the above space-group names.
They are only intended as comments.
;
_shelx_estimated_absorpt_t_min 0.987
_shelx_estimated_absorpt_t_max 0.999
_shelxl_version_number 2014-3

loop_
_space_group_symop_operation_xyz
'x, y, z'
'-x, -y, -z'

loop_
_atom_site_label
_atom_site_type_symbol
_atom_site_fract_x
_atom_site_fract_y
_atom_site_fract_z
_atom_site_U_iso_or_equiv
_atom_site_adp_type
_atom_site_occupancy
_atom_site_site_symmetry_order
_atom_site_calc_flag
_atom_site_refinement_flags_posn
_atom_site_refinement_flags_adp
_atom_site_refinement_flags_occupancy
_atom_site_disorder_assembly
_atom_site_disorder_group
O2 O 0.3078(5) -0.4766(2) 0.49781(12) 0.0428(10) Uani 1 1 d . . . . .
N3 N 0.7174(5) 0.3126(2) 0.93011(14) 0.0287(10) Uani 1 1 d . . . . .
N4 N 0.7626(5) 0.1590(2) 0.82853(13) 0.0264(9) Uani 1 1 d . . . . .
O6 O 0.6917(5) 0.0227(2) 1.00237(12) 0.0442(10) Uani 1 1 d . . . . .
O3 O 0.2341(5) -0.3852(2) 0.75490(12) 0.0443(10) Uani 1 1 d . . . . .
C41 C 0.7693(6) 0.3191(3) 0.97658(17) 0.0278(11) Uani 1 1 d . . . . .
H103 H 0.7976 0.3736 0.9882 0.033 Uiso 1 1 calc R U . . .
N1 N 0.2848(5) -0.1872(2) 0.57010(14) 0.0295(10) Uani 1 1 d . . . . .
C77 C 0.5633(6) 0.4196(3) 0.82089(18) 0.0357(13) Uani 1 1 d . . . . .
O7 O 0.7657(5) 0.1152(2) 0.74540(12) 0.0460(10) Uani 1 1 d . . . . .
O1 O 0.2122(5) -0.3991(2) 0.43747(12) 0.0455(10) Uani 1 1 d . . . . .
O5 O 0.7870(5) 0.1004(2) 1.06245(12) 0.0450(10) Uani 1 1 d . . . . .
C5 C 0.2718(6) -0.2712(3) 0.59109(17) 0.0279(12) Uani 1 1 d . . . . .
C9 C 0.2754(6) -0.4271(3) 0.65605(17) 0.0292(12) Uani 1 1 d . . . . .
C45 C 0.7292(6) 0.2286(3) 0.90884(17) 0.0276(11) Uani 1 1 d . . . . .
N2 N 0.2380(5) -0.3410(2) 0.67125(13) 0.0262(9) Uani 1 1 d . . . . .
C54 C 0.5684(6) 0.0459(3) 0.84259(17) 0.0344(13) Uani 1 1 d . . . . .
C44 C 0.7149(6) 0.1578(3) 0.94101(16) 0.0285(12) Uani 1 1 d . . . . .
H104 H 0.6866 0.1034 0.9293 0.034 Uiso 1 1 calc R U . . .
C23 C 0.3087(6) -0.0229(3) 0.57458(17) 0.0280(12) Uani 1 1 d . . . . .
C64 C 0.5714(6) 0.5378(3) 0.93669(16) 0.0299(12) Uani 1 1 d . . . . .
C32 C 0.4654(6) -0.1251(3) 0.63622(17) 0.0310(12) Uani 1 1 d . . . . .
C26 C 0.2308(6) 0.1484(3) 0.55058(17) 0.0292(12) Uani 1 1 d . . . . .
C51 C 0.8081(7) -0.0585(3) 0.87758(18) 0.0388(14) Uani 1 1 d . . . . .
H105 H 0.8882 -0.0945 0.8895 0.047 Uiso 1 1 calc R U . . .
O4 O 0.1908(6) -0.2446(2) 0.73934(13) 0.0620(13) Uani 1 1 d . . . . .
C4 C 0.2864(6) -0.3420(3) 0.55803(17) 0.0290(12) Uani 1 1 d . . . . .
H106 H 0.3154 -0.3965 0.5695 0.035 Uiso 1 1 calc R U . . .
C3 C 0.2598(6) -0.3321(3) 0.51158(17) 0.0261(11) Uani 1 1 d . . . . .
C49 C 0.7260(6) 0.0731(3) 0.84408(16) 0.0294(12) Uani 1 1 d . . . . .
C1 C 0.2328(6) -0.1805(3) 0.52319(17) 0.0300(12) Uani 1 1 d . . . . .
H107 H 0.2050 -0.1259 0.5115 0.036 Uiso 1 1 calc R U . . .
C65 C 0.6094(6) 0.6204(3) 0.94808(16) 0.0300(12) Uani 1 1 d . . . . .
H108 H 0.5261 0.6597 0.9555 0.036 Uiso 1 1 calc R U . . .
C14 C 0.4319(6) -0.4548(3) 0.65720(17) 0.0325(12) Uani 1 1 d . . . . .
C24 C 0.4288(6) 0.0375(3) 0.56324(16) 0.0257(11) Uani 1 1 d . . . . .
C43 C 0.7418(6) 0.1680(3) 0.98820(17) 0.0269(11) Uani 1 1 d . . . . .
C8 C 0.2387(6) -0.2731(3) 0.63898(17) 0.0314(12) Uani 1 1 d . . . . .
H109 H 0.2117 -0.2194 0.6527 0.038 Uiso 1 1 calc R U . . .
C74 C 0.2772(6) 0.3338(3) 0.83455(18) 0.0365(13) Uani 1 1 d . . . . .
H110 H 0.1811 0.3028 0.8390 0.044 Uiso 1 1 calc R U . . .
C50 C 0.8471(6) 0.0220(3) 0.86038(17) 0.0317(12) Uani 1 1 d . . . . .
C12 C 0.3469(7) -0.5871(3) 0.62268(19) 0.0449(15) Uani 1 1 d . . . . .
H111 H 0.3719 -0.6422 0.6106 0.054 Uiso 1 1 calc R U . . .
C63 C 0.6919(6) 0.4766(3) 0.92510(17) 0.0282(12) Uani 1 1 d . . . . .
C33 C 0.6125(6) -0.1697(3) 0.63012(17) 0.0301(12) Uani 1 1 d . . . . .
C72 C 0.5353(6) 0.3747(3) 0.86386(17) 0.0287(12) Uani 1 1 d . . . . .
C34 C 0.7243(6) -0.1666(3) 0.66546(18) 0.0383(13) Uani 1 1 d . . . . .
H112 H 0.8211 -0.1972 0.6610 0.046 Uiso 1 1 calc R U . . .
C6 C 0.2576(6) -0.4042(3) 0.47797(19) 0.0347(13) Uani 1 1 d . . . . .
B4 B 0.6496(7) 0.3842(3) 0.9066(2) 0.0274(13) Uani 1 1 d . . . . .
C67 C 0.8840(6) 0.5888(3) 0.93941(17) 0.0325(12) Uani 1 1 d . . . . .
H113 H 0.9918 0.6058 0.9413 0.039 Uiso 1 1 calc R U . . .
O8 O 0.8125(6) 0.2556(2) 0.76058(13) 0.0636(13) Uani 1 1 d . . . . .
C46 C 0.7422(6) 0.0951(3) 1.02200(18) 0.0319(12) Uani 1 1 d . . . . .
C48 C 0.7628(6) 0.2264(3) 0.86111(17) 0.0280(12) Uani 1 1 d . . . . .
H114 H 0.7912 0.2799 0.8475 0.034 Uiso 1 1 calc R U . . .
C56 C 0.4385(6) 0.1005(3) 0.82377(19) 0.0438(14) Uani 1 1 d . . . . .
H49 H 0.4444 0.1577 0.8376 0.066 Uiso 1 1 calc R U . . .
H50 H 0.3352 0.0752 0.8324 0.066 Uiso 1 1 calc R U . . .
H51 H 0.4513 0.1044 0.7890 0.066 Uiso 1 1 calc R U . . .
C11 C 0.1930(7) -0.5581(3) 0.62230(18) 0.0408(14) Uani 1 1 d . . . . .
H115 H 0.1126 -0.5933 0.6101 0.049 Uiso 1 1 calc R U . . .
C68 C 0.8517(6) 0.5052(3) 0.92696(17) 0.0313(12) Uani 1 1 d . . . . .
C25 C 0.3881(6) 0.1206(3) 0.55202(16) 0.0301(12) Uani 1 1 d . . . . .
H116 H 0.4708 0.1602 0.5450 0.036 Uiso 1 1 calc R U . . .
C37 C 0.4377(6) -0.0801(3) 0.67908(17) 0.0362(13) Uani 1 1 d . . . . .
C10 C 0.1545(6) -0.4780(3) 0.63948(17) 0.0331(13) Uani 1 1 d . . . . .
C52 C 0.6517(7) -0.0865(3) 0.87732(19) 0.0442(15) Uani 1 1 d . . . . .
H117 H 0.6255 -0.1414 0.8895 0.053 Uiso 1 1 calc R U . . .
C66 C 0.7667(6) 0.6484(3) 0.94909(17) 0.0325(13) Uani 1 1 d . . . . .
C73 C 0.3902(6) 0.3315(3) 0.86988(17) 0.0323(12) Uani 1 1 d . . . . .
C28 C 0.1493(6) 0.0049(3) 0.57251(18) 0.0345(13) Uani 1 1 d . . . . .
C27 C 0.1140(6) 0.0891(3) 0.56063(17) 0.0336(13) Uani 1 1 d . . . . .
H118 H 0.0058 0.1060 0.5594 0.040 Uiso 1 1 calc R U . . .
C2 C 0.2211(6) -0.2475(3) 0.49466(17) 0.0317(12) Uani 1 1 d . . . . .
H119 H 0.1873 -0.2400 0.4631 0.038 Uiso 1 1 calc R U . . .
C78 C 0.3459(6) 0.2816(3) 0.91528(17) 0.0326(12) Uani 1 1 d . . . . .
H52 H 0.4115 0.2301 0.9166 0.049 Uiso 1 1 calc R U . . .
H53 H 0.2335 0.2656 0.9152 0.049 Uiso 1 1 calc R U . . .
H54 H 0.3642 0.3172 0.9432 0.049 Uiso 1 1 calc R U . . .
C29 C 0.6017(6) 0.0128(3) 0.56111(18) 0.0349(13) Uani 1 1 d . . . . .
H55 H 0.6669 0.0635 0.5547 0.052 Uiso 1 1 calc R U . . .
H56 H 0.6212 -0.0289 0.5356 0.052 Uiso 1 1 calc R U . . .
H57 H 0.6297 -0.0122 0.5916 0.052 Uiso 1 1 calc R U . . .
C47 C 0.6994(7) -0.0521(3) 1.03190(19) 0.0497(16) Uani 1 1 d . . . . .
H58 H 0.8108 -0.0673 1.0363 0.075 Uiso 1 1 calc R U . . .
H59 H 0.6457 -0.0995 1.0165 0.075 Uiso 1 1 calc R U . . .
H60 H 0.6469 -0.0406 1.0630 0.075 Uiso 1 1 calc R U . . .
C40 C 0.2815(6) -0.0343(3) 0.68954(19) 0.0447(14) Uani 1 1 d . . . . .
H61 H 0.2718 0.0136 0.6674 0.067 Uiso 1 1 calc R U . . .
H62 H 0.2785 -0.0129 0.7224 0.067 Uiso 1 1 calc R U . . .
H63 H 0.1932 -0.0739 0.6856 0.067 Uiso 1 1 calc R U . . .
C42 C 0.7809(6) 0.2519(3) 1.00545(17) 0.0312(12) Uani 1 1 d . . . . .
H120 H 0.8146 0.2591 1.0371 0.037 Uiso 1 1 calc R U . . .
C38 C 0.6547(6) -0.2185(3) 0.58503(18) 0.0351(13) Uani 1 1 d . . . . .
H64 H 0.7672 -0.2345 0.5846 0.053 Uiso 1 1 calc R U . . .
H65 H 0.6347 -0.1827 0.5573 0.053 Uiso 1 1 calc R U . . .
H66 H 0.5894 -0.2700 0.5839 0.053 Uiso 1 1 calc R U . . .
C36 C 0.5530(7) -0.0786(3) 0.7132(2) 0.0467(15) Uani 1 1 d . . . . .
H121 H 0.5316 -0.0480 0.7419 0.056 Uiso 1 1 calc R U . . .
C16 C 0.5602(6) -0.4007(3) 0.67696(19) 0.0435(14) Uani 1 1 d . . . . .
H67 H 0.5542 -0.3431 0.6636 0.065 Uiso 1 1 calc R U . . .
H68 H 0.6642 -0.4257 0.6684 0.065 Uiso 1 1 calc R U . . .
H69 H 0.5461 -0.3979 0.7117 0.065 Uiso 1 1 calc R U . . .
C13 C 0.4652(7) -0.5374(3) 0.64034(18) 0.0392(14) Uani 1 1 d . . . . .
H122 H 0.5703 -0.5592 0.6412 0.047 Uiso 1 1 calc R U . . .
C76 C 0.4480(7) 0.4213(4) 0.78703(19) 0.0465(15) Uani 1 1 d . . . . .
H123 H 0.4694 0.4518 0.7583 0.056 Uiso 1 1 calc R U . . .
C30 C 0.1916(7) 0.2391(3) 0.53853(19) 0.0393(14) Uani 1 1 d . . . . .
H70 H 0.1308 0.2405 0.5095 0.059 Uiso 1 1 calc R U . . .
H71 H 0.2901 0.2715 0.5334 0.059 Uiso 1 1 calc R U . . .
H72 H 0.1282 0.2646 0.5649 0.059 Uiso 1 1 calc R U . . .
C71 C 0.8077(7) 0.7391(3) 0.96155(19) 0.0414(14) Uani 1 1 d . . . . .
H73 H 0.8628 0.7398 0.9916 0.062 Uiso 1 1 calc R U . . .
H74 H 0.7100 0.7729 0.9650 0.062 Uiso 1 1 calc R U . . .
H75 H 0.8768 0.7633 0.9362 0.062 Uiso 1 1 calc R U . . .
B2 B 0.3510(7) -0.1150(4) 0.5931(2) 0.0321(14) Uani 1 1 d . . . . .
C69 C 0.9912(6) 0.4463(3) 0.9146(2) 0.0411(14) Uani 1 1 d . . . . .
H76 H 1.0784 0.4795 0.8997 0.062 Uiso 1 1 calc R U . . .
H77 H 0.9578 0.4024 0.8923 0.062 Uiso 1 1 calc R U . . .
H78 H 1.0272 0.4192 0.9437 0.062 Uiso 1 1 calc R U . . .
B3 B 0.7804(8) 0.1777(4) 0.7788(2) 0.0359(15) Uani 1 1 d . . . . .
C70 C 0.3977(6) 0.5126(3) 0.93894(17) 0.0351(13) Uani 1 1 d . . . . .
H79 H 0.3777 0.4735 0.9657 0.053 Uiso 1 1 calc R U . . .
H80 H 0.3716 0.4844 0.9092 0.053 Uiso 1 1 calc R U . . .
H81 H 0.3317 0.5637 0.9434 0.053 Uiso 1 1 calc R U . . .
C31 C 0.0091(6) -0.0541(3) 0.5849(2) 0.0429(14) Uani 1 1 d . . . . .
H82 H -0.0770 -0.0212 0.6006 0.064 Uiso 1 1 calc R U . . .
H83 H 0.0434 -0.0992 0.6064 0.064 Uiso 1 1 calc R U . . .
H84 H -0.0288 -0.0798 0.5557 0.064 Uiso 1 1 calc R U . . .
C80 C 0.7194(7) 0.4658(3) 0.81034(19) 0.0480(16) Uani 1 1 d . . . . .
H85 H 0.7221 0.5181 0.8293 0.072 Uiso 1 1 calc R U . . .
H86 H 0.7285 0.4802 0.7764 0.072 Uiso 1 1 calc R U . . .
H87 H 0.8081 0.4288 0.8185 0.072 Uiso 1 1 calc R U . . .
C35 C 0.6979(7) -0.1200(4) 0.7069(2) 0.0448(15) Uani 1 1 d . . . . .
C58 C 0.7589(13) 0.2514(6) 0.7091(3) 0.041(2) Uani 0.633(10) 1 d . U P A 1
C7 C 0.3011(8) -0.5520(3) 0.4681(2) 0.0553(18) Uani 1 1 d . . . . .
H88 H 0.1903 -0.5643 0.4613 0.083 Uiso 1 1 calc R U . . .
H89 H 0.3466 -0.6005 0.4849 0.083 Uiso 1 1 calc R U . . .
H90 H 0.3620 -0.5421 0.4382 0.083 Uiso 1 1 calc R U . . .
C53 C 0.5347(7) -0.0360(3) 0.85971(18) 0.0411(14) Uani 1 1 d . . . . .
H124 H 0.4290 -0.0570 0.8591 0.049 Uiso 1 1 calc R U . . .
C18 C 0.125(2) -0.2679(11) 0.7911(5) 0.035(4) Uani 0.324(9) 1 d . U P B 1
C62 C 0.855(3) 0.3111(11) 0.6821(9) 0.049(5) Uani 0.633(10) 1 d . U P A 1
H1 H 0.8246 0.3106 0.6488 0.074 Uiso 0.633(10) 1 calc R U P A 1
H2 H 0.8389 0.3684 0.6953 0.074 Uiso 0.633(10) 1 calc R U P A 1
H3 H 0.9672 0.2952 0.6838 0.074 Uiso 0.633(10) 1 calc R U P A 1
B1 B 0.2196(7) -0.3232(4) 0.7212(2) 0.0344(15) Uani 1 1 d . . . . .
C59 C 0.9898(12) 0.1509(8) 0.6914(4) 0.062(3) Uani 0.633(10) 1 d . U P A 1
H4 H 1.0222 0.1794 0.6615 0.093 Uiso 0.633(10) 1 calc R U P A 1
H5 H 1.0436 0.1775 0.7179 0.093 Uiso 0.633(10) 1 calc R U P A 1
H6 H 1.0189 0.0905 0.6895 0.093 Uiso 0.633(10) 1 calc R U P A 1
C57 C 0.8117(13) 0.1591(9) 0.6996(5) 0.039(3) Uani 0.633(10) 1 d . U P A 1
C55 C 1.0144(6) 0.0536(4) 0.8605(2) 0.0475(15) Uani 1 1 d . . . . .
H91 H 1.0504 0.0683 0.8279 0.071 Uiso 1 1 calc R U . . .
H92 H 1.0832 0.0091 0.8729 0.071 Uiso 1 1 calc R U . . .
H93 H 1.0193 0.1043 0.8807 0.071 Uiso 1 1 calc R U . . .
C15 C -0.0134(6) -0.4454(4) 0.6398(2) 0.0500(16) Uani 1 1 d . . . . .
H94 H -0.0180 -0.3940 0.6201 0.075 Uiso 1 1 calc R U . . .
H95 H -0.0491 -0.4318 0.6726 0.075 Uiso 1 1 calc R U . . .
H96 H -0.0826 -0.4892 0.6270 0.075 Uiso 1 1 calc R U . . .
C86 C 0.149(3) -0.1858(12) 0.8175(9) 0.056(6) Uani 0.676(9) 1 d . U P B 2
H25 H 0.1787 -0.1873 0.8509 0.085 Uiso 0.676(9) 1 calc R U P B 2
H26 H 0.1716 -0.1291 0.8042 0.085 Uiso 0.676(9) 1 calc R U P B 2
H27 H 0.0355 -0.1980 0.8156 0.085 Uiso 0.676(9) 1 calc R U P B 2
C61 C 0.5787(10) 0.2617(6) 0.7047(3) 0.042(3) Uani 0.633(10) 1 d . U P A 1
H7 H 0.5233 0.2184 0.7243 0.063 Uiso 0.633(10) 1 calc R U P A 1
H8 H 0.5462 0.3185 0.7158 0.063 Uiso 0.633(10) 1 calc R U P A 1
H9 H 0.5516 0.2547 0.6714 0.063 Uiso 0.633(10) 1 calc R U P A 1
C75 C 0.3038(7) 0.3807(4) 0.7932(2) 0.0462(15) Uani 1 1 d . . . . .
C39 C 0.8211(8) -0.1126(5) 0.7443(2) 0.077(2) Uani 1 1 d . . . . .
H97 H 0.8498 -0.0526 0.7482 0.115 Uiso 1 1 calc R U . . .
H98 H 0.9157 -0.1453 0.7343 0.115 Uiso 1 1 calc R U . . .
H99 H 0.7776 -0.1350 0.7746 0.115 Uiso 1 1 calc R U . . .
C17 C 0.257(3) -0.3330(17) 0.8004(10) 0.048(5) Uani 0.324(9) 1 d . U P B 1
C83 C 0.2761(13) -0.3842(5) 0.8400(3) 0.045(2) Uani 0.676(9) 1 d . U P B 2
H28 H 0.2455 -0.3565 0.8703 0.068 Uiso 0.676(9) 1 calc R U P B 2
H29 H 0.2497 -0.4449 0.8419 0.068 Uiso 0.676(9) 1 calc R U P B 2
H30 H 0.3907 -0.3777 0.8337 0.068 Uiso 0.676(9) 1 calc R U P B 2
C84 C 0.0073(12) -0.3475(8) 0.8084(4) 0.067(3) Uani 0.676(9) 1 d . U P B 2
H31 H -0.0237 -0.3203 0.8387 0.101 Uiso 0.676(9) 1 calc R U P B 2
H32 H -0.0426 -0.3174 0.7823 0.101 Uiso 0.676(9) 1 calc R U P B 2
H33 H -0.0275 -0.4070 0.8089 0.101 Uiso 0.676(9) 1 calc R U P B 2
C20 C 0.414(3) -0.3120(15) 0.8044(8) 0.069(6) Uani 0.324(9) 1 d . U P B 1
H10 H 0.4271 -0.2788 0.8336 0.104 Uiso 0.324(9) 1 calc R U P B 1
H11 H 0.4781 -0.3642 0.8058 0.104 Uiso 0.324(9) 1 calc R U P B 1
H12 H 0.4503 -0.2782 0.7767 0.104 Uiso 0.324(9) 1 calc R U P B 1
C79 C 0.1794(8) 0.3871(5) 0.7559(2) 0.078(2) Uani 1 1 d . . . . .
H100 H 0.1483 0.4468 0.7520 0.118 Uiso 1 1 calc R U . . .
H101 H 0.0861 0.3534 0.7660 0.118 Uiso 1 1 calc R U . . .
H102 H 0.2233 0.3651 0.7255 0.118 Uiso 1 1 calc R U . . .
C91 C 1.045(2) 0.2080(11) 0.7007(6) 0.047(4) Uani 0.367(10) 1 d . U P A 2
H34 H 1.0655 0.1969 0.6667 0.070 Uiso 0.367(10) 1 calc R U P A 2
H35 H 1.1146 0.2538 0.7110 0.070 Uiso 0.367(10) 1 calc R U P A 2
H36 H 1.0655 0.1562 0.7190 0.070 Uiso 0.367(10) 1 calc R U P A 2
C88 C 0.873(2) 0.2346(10) 0.7092(5) 0.039(4) Uani 0.367(10) 1 d . U P A 2
C92 C 0.829(5) 0.3289(18) 0.6852(14) 0.037(6) Uani 0.367(10) 1 d . U P A 2
H37 H 0.7169 0.3421 0.6920 0.056 Uiso 0.367(10) 1 calc R U P A 2
H38 H 0.8953 0.3731 0.6990 0.056 Uiso 0.367(10) 1 calc R U P A 2
H39 H 0.8501 0.3266 0.6507 0.056 Uiso 0.367(10) 1 calc R U P A 2
C90 C 0.585(2) 0.1882(14) 0.6953(7) 0.072(6) Uani 0.367(10) 1 d . U P A 2
H40 H 0.5751 0.2175 0.6648 0.108 Uiso 0.367(10) 1 calc R U P A 2
H41 H 0.5137 0.1389 0.6968 0.108 Uiso 0.367(10) 1 calc R U P A 2
H42 H 0.5566 0.2274 0.7214 0.108 Uiso 0.367(10) 1 calc R U P A 2
C60 C 0.7255(14) 0.1158(6) 0.6605(3) 0.044(3) Uani 0.633(10) 1 d . U P A 1
H13 H 0.7534 0.1434 0.6300 0.065 Uiso 0.633(10) 1 calc R U P A 1
H14 H 0.7562 0.0556 0.6590 0.065 Uiso 0.633(10) 1 calc R U P A 1
H15 H 0.6106 0.1204 0.6670 0.065 Uiso 0.633(10) 1 calc R U P A 1
C87 C 0.752(3) 0.159(2) 0.6998(12) 0.060(6) Uani 0.367(10) 1 d . U P A 2
C21 C -0.047(2) -0.2905(12) 0.7990(6) 0.047(5) Uani 0.324(9) 1 d . U P B 1
H16 H -0.1133 -0.2414 0.7912 0.071 Uiso 0.324(9) 1 calc R U P B 1
H17 H -0.0732 -0.3387 0.7785 0.071 Uiso 0.324(9) 1 calc R U P B 1
H18 H -0.0676 -0.3063 0.8325 0.071 Uiso 0.324(9) 1 calc R U P B 1
C19 C 0.181(3) -0.4086(14) 0.8378(7) 0.062(6) Uani 0.324(9) 1 d . U P B 1
H19 H 0.0687 -0.4177 0.8314 0.093 Uiso 0.324(9) 1 calc R U P B 1
H20 H 0.2397 -0.4620 0.8327 0.093 Uiso 0.324(9) 1 calc R U P B 1
H21 H 0.1906 -0.3899 0.8708 0.093 Uiso 0.324(9) 1 calc R U P B 1
C22 C 0.172(5) -0.173(2) 0.8155(16) 0.028(6) Uani 0.324(9) 1 d . U P B 1
H22 H 0.2848 -0.1614 0.8093 0.043 Uiso 0.324(9) 1 calc R U P B 1
H23 H 0.1084 -0.1277 0.8014 0.043 Uiso 0.324(9) 1 calc R U P B 1
H24 H 0.1488 -0.1749 0.8500 0.043 Uiso 0.324(9) 1 calc R U P B 1
C81 C 0.1889(12) -0.3440(7) 0.8008(4) 0.041(3) Uani 0.676(9) 1 d . U P B 2
C85 C 0.4219(10) -0.2383(6) 0.7953(3) 0.049(3) Uani 0.676(9) 1 d . U P B 2
H43 H 0.4773 -0.2826 0.7765 0.073 Uiso 0.676(9) 1 calc R U P B 2
H44 H 0.4548 -0.1821 0.7834 0.073 Uiso 0.676(9) 1 calc R U P B 2
H45 H 0.4486 -0.2439 0.8288 0.073 Uiso 0.676(9) 1 calc R U P B 2
C82 C 0.2391(12) -0.2485(5) 0.7908(3) 0.040(2) Uani 0.676(9) 1 d . U P B 2
C89 C 0.823(3) 0.0912(13) 0.6636(8) 0.078(6) Uani 0.367(10) 1 d . U P A 2
H46 H 0.8201 0.1138 0.6311 0.116 Uiso 0.367(10) 1 calc R U P A 2
H47 H 0.9336 0.0790 0.6712 0.116 Uiso 0.367(10) 1 calc R U P A 2
H48 H 0.7609 0.0386 0.6660 0.116 Uiso 0.367(10) 1 calc R U P A 2

loop_
_atom_site_aniso_label
_atom_site_aniso_U_11
_atom_site_aniso_U_22
_atom_site_aniso_U_33
_atom_site_aniso_U_23
_atom_site_aniso_U_13
_atom_site_aniso_U_12
O2 0.074(3) 0.0251(19) 0.029(2) -0.0070(16) -0.0098(19) 0.0061(18)
N3 0.035(3) 0.024(2) 0.027(2) -0.0054(18) -0.0061(19) 0.0035(19)
N4 0.030(2) 0.028(2) 0.021(2) -0.0065(18) -0.0023(18) 0.0031(18)
O6 0.078(3) 0.0241(19) 0.031(2) -0.0001(17) -0.0069(19) -0.0019(19)
O3 0.063(3) 0.044(2) 0.026(2) 0.0048(18) -0.0009(19) 0.0063(19)
C41 0.035(3) 0.023(3) 0.025(3) -0.006(2) -0.003(2) 0.003(2)
N1 0.036(3) 0.028(2) 0.025(2) 0.0038(19) -0.0065(19) 0.0037(19)
C77 0.039(3) 0.034(3) 0.034(3) 0.002(2) -0.005(3) -0.007(3)
O7 0.072(3) 0.045(2) 0.021(2) -0.0101(17) -0.0011(19) -0.003(2)
O1 0.068(3) 0.041(2) 0.029(2) -0.0050(18) -0.015(2) 0.0022(19)
O5 0.072(3) 0.036(2) 0.028(2) -0.0014(17) -0.011(2) 0.0006(19)
C5 0.029(3) 0.024(3) 0.031(3) 0.001(2) -0.003(2) -0.004(2)
C9 0.031(3) 0.028(3) 0.028(3) 0.006(2) -0.001(2) 0.003(2)
C45 0.030(3) 0.025(3) 0.028(3) -0.005(2) -0.007(2) 0.002(2)
N2 0.032(2) 0.025(2) 0.022(2) 0.0014(18) -0.0022(18) 0.0014(18)
C54 0.036(3) 0.041(3) 0.026(3) -0.005(2) -0.001(2) 0.007(3)
C44 0.030(3) 0.030(3) 0.025(3) -0.010(2) -0.002(2) 0.003(2)
C23 0.022(3) 0.035(3) 0.028(3) -0.002(2) -0.008(2) -0.002(2)
C64 0.038(3) 0.031(3) 0.021(3) 0.003(2) -0.003(2) 0.000(2)
C32 0.040(3) 0.030(3) 0.024(3) -0.004(2) -0.005(2) -0.003(2)
C26 0.035(3) 0.029(3) 0.024(3) -0.006(2) -0.004(2) 0.006(2)
C51 0.049(4) 0.039(3) 0.030(3) -0.002(3) -0.005(3) 0.014(3)
O4 0.123(4) 0.040(2) 0.022(2) -0.0033(18) -0.009(2) 0.029(2)
C4 0.029(3) 0.027(3) 0.031(3) 0.005(2) -0.006(2) 0.010(2)
C3 0.028(3) 0.024(3) 0.027(3) -0.002(2) -0.006(2) 0.006(2)
C49 0.037(3) 0.030(3) 0.021(3) -0.009(2) 0.001(2) 0.007(2)
C1 0.029(3) 0.031(3) 0.031(3) -0.005(2) -0.006(2) 0.007(2)
C65 0.035(3) 0.028(3) 0.027(3) -0.001(2) -0.005(2) 0.002(2)
C14 0.032(3) 0.041(3) 0.025(3) 0.003(2) -0.007(2) -0.002(3)
C24 0.022(3) 0.035(3) 0.020(3) -0.006(2) -0.005(2) 0.000(2)
C43 0.028(3) 0.018(2) 0.035(3) -0.007(2) -0.007(2) 0.005(2)
C8 0.032(3) 0.030(3) 0.033(3) 0.001(2) -0.004(2) -0.001(2)
C74 0.035(3) 0.036(3) 0.039(3) -0.001(3) -0.003(3) 0.001(2)
C50 0.036(3) 0.039(3) 0.021(3) -0.003(2) -0.005(2) 0.006(2)
C12 0.066(4) 0.032(3) 0.037(3) -0.007(3) -0.007(3) 0.014(3)
C63 0.029(3) 0.027(3) 0.029(3) -0.002(2) -0.003(2) 0.004(2)
C33 0.033(3) 0.031(3) 0.026(3) -0.002(2) -0.004(2) 0.000(2)
C72 0.031(3) 0.026(3) 0.028(3) -0.005(2) 0.003(2) -0.002(2)
C34 0.038(3) 0.039(3) 0.039(3) 0.001(3) -0.012(3) 0.007(3)
C6 0.044(3) 0.027(3) 0.033(3) 0.002(3) -0.005(3) 0.000(2)
B4 0.028(3) 0.029(3) 0.025(3) -0.002(3) 0.003(2) 0.001(3)
C67 0.033(3) 0.030(3) 0.035(3) -0.008(2) -0.008(2) -0.005(2)
O8 0.116(4) 0.050(3) 0.024(2) -0.0035(19) -0.002(2) -0.029(3)
C46 0.039(3) 0.030(3) 0.027(3) -0.008(2) -0.006(2) 0.003(2)
C48 0.034(3) 0.024(3) 0.026(3) -0.004(2) -0.002(2) 0.001(2)
C56 0.036(3) 0.053(4) 0.042(4) -0.003(3) -0.005(3) -0.001(3)
C11 0.058(4) 0.029(3) 0.036(3) 0.000(3) -0.004(3) -0.012(3)
C68 0.031(3) 0.033(3) 0.029(3) -0.003(2) -0.001(2) 0.005(2)
C25 0.038(3) 0.026(3) 0.027(3) -0.004(2) -0.005(2) -0.002(2)
C37 0.038(3) 0.048(3) 0.023(3) -0.004(2) 0.000(2) 0.006(3)
C10 0.035(3) 0.036(3) 0.028(3) 0.004(2) -0.005(2) -0.005(3)
C52 0.067(5) 0.034(3) 0.032(3) -0.001(3) -0.002(3) -0.007(3)
C66 0.042(3) 0.030(3) 0.025(3) 0.005(2) -0.002(2) 0.002(3)
C73 0.037(3) 0.031(3) 0.028(3) -0.005(2) -0.004(2) 0.006(2)
C28 0.036(3) 0.033(3) 0.034(3) 0.002(2) -0.005(2) -0.001(2)
C27 0.026(3) 0.040(3) 0.035(3) 0.001(2) -0.004(2) 0.004(2)
C2 0.036(3) 0.036(3) 0.023(3) 0.006(2) -0.009(2) 0.006(2)
C78 0.031(3) 0.032(3) 0.035(3) -0.001(2) -0.005(2) -0.004(2)
C29 0.034(3) 0.041(3) 0.030(3) -0.004(2) -0.008(2) 0.001(2)
C47 0.086(5) 0.026(3) 0.037(3) -0.002(3) 0.000(3) 0.002(3)
C40 0.047(4) 0.050(3) 0.038(3) -0.009(3) 0.000(3) 0.008(3)
C42 0.035(3) 0.034(3) 0.025(3) -0.007(2) -0.004(2) 0.000(2)
C38 0.031(3) 0.036(3) 0.039(3) 0.001(2) -0.005(2) 0.004(2)
C36 0.052(4) 0.052(4) 0.036(3) -0.021(3) -0.006(3) 0.008(3)
C16 0.028(3) 0.058(4) 0.045(4) -0.001(3) -0.006(3) 0.006(3)
C13 0.045(4) 0.041(3) 0.032(3) 0.008(3) -0.003(3) 0.016(3)
C76 0.054(4) 0.054(4) 0.032(3) 0.014(3) -0.006(3) -0.004(3)
C30 0.051(4) 0.027(3) 0.039(3) -0.003(2) -0.001(3) 0.006(3)
C71 0.054(4) 0.031(3) 0.040(3) 0.001(3) -0.003(3) 0.005(3)
B2 0.033(4) 0.039(4) 0.024(3) -0.003(3) 0.000(3) 0.000(3)
C69 0.032(3) 0.036(3) 0.055(4) -0.008(3) 0.000(3) 0.004(2)
B3 0.043(4) 0.036(4) 0.028(3) -0.004(3) -0.001(3) -0.003(3)
C70 0.041(3) 0.034(3) 0.031(3) -0.008(2) -0.005(2) 0.003(2)
C31 0.031(3) 0.042(3) 0.055(4) 0.000(3) 0.007(3) 0.006(3)
C80 0.054(4) 0.050(4) 0.040(4) 0.005(3) -0.004(3) -0.009(3)
C35 0.042(4) 0.058(4) 0.035(3) -0.008(3) -0.011(3) 0.013(3)
C58 0.046(5) 0.046(5) 0.031(5) 0.001(4) -0.012(4) -0.004(4)
C7 0.098(5) 0.028(3) 0.040(4) 0.000(3) -0.005(3) -0.004(3)
C53 0.041(4) 0.047(4) 0.036(3) -0.011(3) -0.005(3) -0.009(3)
C18 0.049(7) 0.039(7) 0.018(7) -0.001(5) -0.011(6) -0.001(6)
C62 0.055(8) 0.059(7) 0.033(7) -0.004(6) -0.004(6) -0.003(6)
B1 0.039(4) 0.034(3) 0.030(4) 0.003(3) 0.000(3) 0.006(3)
C59 0.045(5) 0.090(7) 0.051(6) 0.010(5) 0.006(4) 0.012(5)
C57 0.037(5) 0.055(5) 0.024(5) -0.008(4) -0.003(5) 0.007(5)
C55 0.036(4) 0.060(4) 0.047(4) 0.001(3) -0.006(3) 0.011(3)
C15 0.036(4) 0.065(4) 0.050(4) -0.007(3) -0.007(3) -0.002(3)
C86 0.068(9) 0.064(8) 0.036(7) -0.011(6) 0.001(6) 0.005(7)
C61 0.045(4) 0.049(5) 0.034(5) -0.003(4) -0.014(4) 0.015(4)
C75 0.044(4) 0.060(4) 0.035(3) 0.004(3) -0.010(3) -0.004(3)
C39 0.052(4) 0.130(6) 0.051(4) -0.033(4) -0.027(3) 0.020(4)
C17 0.058(7) 0.047(8) 0.038(9) -0.012(7) 0.004(8) 0.007(7)
C83 0.058(5) 0.046(5) 0.032(4) 0.009(4) -0.007(4) -0.020(4)
C84 0.054(5) 0.089(7) 0.059(6) -0.006(5) 0.007(5) -0.014(5)
C20 0.066(7) 0.077(10) 0.066(10) -0.004(8) -0.016(8) 0.016(7)
C79 0.063(5) 0.125(6) 0.049(4) 0.020(4) -0.032(4) -0.015(4)
C91 0.052(7) 0.046(8) 0.041(7) -0.001(6) 0.014(6) -0.004(6)
C88 0.047(7) 0.047(7) 0.023(7) 0.006(5) -0.009(6) -0.006(6)
C92 0.048(10) 0.047(8) 0.018(9) -0.001(7) -0.014(8) 0.001(7)
C90 0.069(7) 0.086(10) 0.062(9) 0.009(7) -0.011(7) -0.023(7)
C60 0.063(6) 0.045(5) 0.024(4) -0.009(4) -0.019(4) 0.016(4)
C87 0.063(8) 0.064(8) 0.053(10) -0.004(7) -0.005(9) -0.018(7)
C21 0.055(7) 0.041(8) 0.044(8) 0.013(7) 0.017(7) 0.001(6)
C19 0.074(10) 0.067(9) 0.045(9) 0.014(7) -0.001(8) 0.018(7)
C22 0.037(9) 0.038(7) 0.012(9) 0.001(7) -0.009(7) 0.009(7)
C81 0.045(5) 0.052(5) 0.025(5) 0.010(4) -0.001(5) -0.008(5)
C85 0.054(5) 0.056(5) 0.036(5) 0.000(4) -0.009(4) -0.015(4)
C82 0.050(5) 0.045(5) 0.026(4) -0.006(3) -0.009(4) 0.005(4)
C89 0.088(10) 0.073(9) 0.072(10) -0.015(7) 0.004(8) -0.027(7)

loop_
_atom_type_symbol
_atom_type_description
_atom_type_scat_dispersion_real
_atom_type_scat_dispersion_imag
_atom_type_scat_source
C C 0.0033 0.0016 'International Tables Vol C Tables 4.2.6.8 and 6.1.1.4'
H H 0.0000 0.0000 'International Tables Vol C Tables 4.2.6.8 and 6.1.1.4'
B B 0.0013 0.0007 'International Tables Vol C Tables 4.2.6.8 and 6.1.1.4'
N N 0.0061 0.0033 'International Tables Vol C Tables 4.2.6.8 and 6.1.1.4'
O O 0.0106 0.0060 'International Tables Vol C Tables 4.2.6.8 and 6.1.1.4'

loop_
_geom_angle_atom_site_label_1
_geom_angle_atom_site_label_2
_geom_angle_atom_site_label_3
_geom_angle
C6 O2 C7 115.6(4)
C41 N3 B4 121.3(4)
C41 N3 C45 115.6(4)
B4 N3 C45 123.0(4)
C48 N4 B3 118.8(4)
C48 N4 C49 120.9(4)
B3 N4 C49 119.9(4)
C46 O6 C47 115.6(4)
B1 O3 C81 105.4(6)
B1 O3 C17 102.3(11)
C42 C41 N3 122.8(4)
C42 C41 H103 118.6
N3 C41 H103 118.6
C1 N1 B2 120.4(4)
C1 N1 C5 115.3(4)
B2 N1 C5 124.3(4)
C76 C77 C72 119.9(5)
C76 C77 C80 118.8(5)
C72 C77 C80 121.3(5)
B3 O7 C87 106.1(13)
B3 O7 C57 103.3(6)
C8 C5 N1 115.5(4)
C8 C5 C4 128.6(4)
N1 C5 C4 115.7(4)
C14 C9 C10 122.5(5)
C14 C9 N2 118.6(4)
C10 C9 N2 118.9(4)
C48 C45 C44 127.5(5)
C48 C45 N3 116.0(4)
C44 C45 N3 116.3(4)
C8 N2 B1 118.9(4)
C8 N2 C9 121.6(4)
B1 N2 C9 118.9(4)
C49 C54 C53 116.9(5)
C49 C54 C56 122.9(4)
C53 C54 C56 120.3(5)
C43 C44 C45 120.5(4)
C43 C44 H104 119.7
C45 C44 H104 119.7
C24 C23 C28 117.2(4)
C24 C23 B2 121.3(4)
C28 C23 B2 121.4(4)
C65 C64 C63 121.1(5)
C65 C64 C70 118.1(5)
C63 C64 C70 120.7(4)
C37 C32 C33 117.5(5)
C37 C32 B2 121.3(5)
C33 C32 B2 120.5(5)
C27 C26 C25 117.0(4)
C27 C26 C30 121.7(5)
C25 C26 C30 121.2(4)
C50 C51 C52 120.0(5)
C50 C51 H105 120.0
C52 C51 H105 120.0
B1 O4 C82 105.8(5)
B1 O4 C18 100.8(7)
C3 C4 C5 121.4(4)
C3 C4 H106 119.3
C5 C4 H106 119.3
C4 C3 C2 118.2(4)
C4 C3 C6 122.7(4)
C2 C3 C6 119.0(4)
C50 C49 C54 123.0(4)
C50 C49 N4 119.1(4)
C54 C49 N4 117.9(4)
C2 C1 N1 122.6(4)
C2 C1 H107 118.7
N1 C1 H107 118.7
C64 C65 C66 122.1(5)
C64 C65 H108 119.0
C66 C65 H108 119.0
C9 C14 C13 117.1(5)
C9 C14 C16 122.1(5)
C13 C14 C16 120.8(5)
C25 C24 C23 120.1(5)
C25 C24 C29 118.6(4)
C23 C24 C29 121.3(4)
C44 C43 C42 118.8(4)
C44 C43 C46 122.3(4)
C42 C43 C46 118.7(4)
C5 C8 N2 130.6(5)
C5 C8 H109 114.7
N2 C8 H109 114.7
C75 C74 C73 121.0(5)
C75 C74 H110 119.5
C73 C74 H110 119.5
C51 C50 C49 118.2(5)
C51 C50 C55 120.9(5)
C49 C50 C55 120.9(4)
C11 C12 C13 120.9(5)
C11 C12 H111 119.6
C13 C12 H111 119.6
C68 C63 C64 116.4(4)
C68 C63 B4 121.8(4)
C64 C63 B4 121.6(4)
C34 C33 C32 120.2(5)
C34 C33 C38 118.2(5)
C32 C33 C38 121.5(4)
C73 C72 C77 117.5(5)
C73 C72 B4 120.7(4)
C77 C72 B4 121.1(4)
C35 C34 C33 121.8(5)
C35 C34 H112 119.1
C33 C34 H112 119.1
O1 C6 O2 124.0(5)
O1 C6 C3 124.1(5)
O2 C6 C3 111.9(4)
N3 B4 C72 122.9(4)
N3 B4 C63 117.8(4)
C72 B4 C63 119.3(4)
C66 C67 C68 122.9(5)
C66 C67 H113 118.5
C68 C67 H113 118.5
B3 O8 C58 104.8(5)
B3 O8 C88 102.4(7)
O5 C46 O6 124.0(4)
O5 C46 C43 123.5(4)
O6 C46 C43 112.4(4)
C45 C48 N4 131.3(4)
C45 C48 H114 114.4
N4 C48 H114 114.4
C54 C56 H49 109.5
C54 C56 H50 109.5
H49 C56 H50 109.5
C54 C56 H51 109.5
H49 C56 H51 109.5
H50 C56 H51 109.5
C12 C11 C10 120.4(5)
C12 C11 H115 119.8
C10 C11 H115 119.8
C67 C68 C63 120.3(5)
C67 C68 C69 118.2(4)
C63 C68 C69 121.5(4)
C24 C25 C26 122.8(4)
C24 C25 H116 118.6
C26 C25 H116 118.6
C36 C37 C32 120.1(5)
C36 C37 C40 118.8(5)
C32 C37 C40 121.1(5)
C11 C10 C9 118.5(5)
C11 C10 C15 121.2(5)
C9 C10 C15 120.3(5)
C53 C52 C51 120.9(5)
C53 C52 H117 119.5
C51 C52 H117 119.5
C67 C66 C65 117.1(5)
C67 C66 C71 121.0(5)
C65 C66 C71 121.9(5)
C74 C73 C72 121.0(5)
C74 C73 C78 116.9(4)
C72 C73 C78 122.1(4)
C27 C28 C23 120.7(4)
C27 C28 C31 117.3(5)
C23 C28 C31 121.9(4)
C26 C27 C28 122.1(5)
C26 C27 H118 118.9
C28 C27 H118 118.9
C1 C2 C3 120.3(4)
C1 C2 H119 119.9
C3 C2 H119 119.9
C73 C78 H52 109.5
C73 C78 H53 109.5
H52 C78 H53 109.5
C73 C78 H54 109.5
H52 C78 H54 109.5
H53 C78 H54 109.5
C24 C29 H55 109.5
C24 C29 H56 109.5
H55 C29 H56 109.5
C24 C29 H57 109.5
H55 C29 H57 109.5
H56 C29 H57 109.5
O6 C47 H58 109.5
O6 C47 H59 109.5
H58 C47 H59 109.5
O6 C47 H60 109.5
H58 C47 H60 109.5
H59 C47 H60 109.5
C37 C40 H61 109.5
C37 C40 H62 109.5
H61 C40 H62 109.5
C37 C40 H63 109.5
H61 C40 H63 109.5
H62 C40 H63 109.5
C41 C42 C43 119.5(5)
C41 C42 H120 120.2
C43 C42 H120 120.2
C33 C38 H64 109.5
C33 C38 H65 109.5
H64 C38 H65 109.5
C33 C38 H66 109.5
H64 C38 H66 109.5
H65 C38 H66 109.5
C35 C36 C37 122.6(5)
C35 C36 H121 118.7
C37 C36 H121 118.7
C14 C16 H67 109.5
C14 C16 H68 109.5
H67 C16 H68 109.5
C14 C16 H69 109.5
H67 C16 H69 109.5
H68 C16 H69 109.5
C12 C13 C14 120.6(5)
C12 C13 H122 119.7
C14 C13 H122 119.7
C75 C76 C77 122.9(5)
C75 C76 H123 118.5
C77 C76 H123 118.5
C26 C30 H70 109.5
C26 C30 H71 109.5
H70 C30 H71 109.5
C26 C30 H72 109.5
H70 C30 H72 109.5
H71 C30 H72 109.5
C66 C71 H73 109.5
C66 C71 H74 109.5
H73 C71 H74 109.5
C66 C71 H75 109.5
H73 C71 H75 109.5
H74 C71 H75 109.5
N1 B2 C23 118.7(5)
N1 B2 C32 121.9(5)
C23 B2 C32 119.5(4)
C68 C69 H76 109.5
C68 C69 H77 109.5
H76 C69 H77 109.5
C68 C69 H78 109.5
H76 C69 H78 109.5
H77 C69 H78 109.5
O8 B3 O7 114.5(5)
O8 B3 N4 124.6(5)
O7 B3 N4 120.9(5)
C64 C70 H79 109.5
C64 C70 H80 109.5
H79 C70 H80 109.5
C64 C70 H81 109.5
H79 C70 H81 109.5
H80 C70 H81 109.5
C28 C31 H82 109.5
C28 C31 H83 109.5
H82 C31 H83 109.5
C28 C31 H84 109.5
H82 C31 H84 109.5
H83 C31 H84 109.5
C77 C80 H85 109.5
C77 C80 H86 109.5
H85 C80 H86 109.5
C77 C80 H87 109.5
H85 C80 H87 109.5
H86 C80 H87 109.5
C34 C35 C36 117.7(5)
C34 C35 C39 122.3(5)
C36 C35 C39 120.0(5)
C62 C58 O8 106.7(11)
C62 C58 C57 111.8(12)
O8 C58 C57 96.3(7)
C62 C58 C61 115.4(11)
O8 C58 C61 113.6(7)
C57 C58 C61 111.4(9)
O2 C7 H88 109.5
O2 C7 H89 109.5
H88 C7 H89 109.5
O2 C7 H90 109.5
H88 C7 H90 109.5
H89 C7 H90 109.5
C52 C53 C54 121.0(5)
C52 C53 H124 119.5
C54 C53 H124 119.5
C21 C18 C17 121.1(18)
C21 C18 O4 119.7(13)
C17 C18 O4 94.6(15)
C21 C18 C22 113(2)
C17 C18 C22 109(2)
O4 C18 C22 95.1(18)
C58 C62 H1 109.5
C58 C62 H2 109.5
H1 C62 H2 109.5
C58 C62 H3 109.5
H1 C62 H3 109.5
H2 C62 H3 109.5
O4 B1 O3 114.1(5)
O4 B1 N2 123.8(5)
O3 B1 N2 122.1(5)
C57 C59 H4 109.5
C57 C59 H5 109.5
H4 C59 H5 109.5
C57 C59 H6 109.5
H4 C59 H6 109.5
H5 C59 H6 109.5
O7 C57 C60 107.6(10)
O7 C57 C59 108.3(9)
C60 C57 C59 110.8(10)
O7 C57 C58 102.9(9)
C60 C57 C58 114.1(10)
C59 C57 C58 112.6(12)
C50 C55 H91 109.5
C50 C55 H92 109.5
H91 C55 H92 109.5
C50 C55 H93 109.5
H91 C55 H93 109.5
H92 C55 H93 109.5
C10 C15 H94 109.5
C10 C15 H95 109.5
H94 C15 H95 109.5
C10 C15 H96 109.5
H94 C15 H96 109.5
H95 C15 H96 109.5
C82 C86 H25 109.5
C82 C86 H26 109.5
H25 C86 H26 109.5
C82 C86 H27 109.5
H25 C86 H27 109.5
H26 C86 H27 109.5
C58 C61 H7 109.5
C58 C61 H8 109.5
H7 C61 H8 109.5
C58 C61 H9 109.5
H7 C61 H9 109.5
H8 C61 H9 109.5
C76 C75 C74 117.7(5)
C76 C75 C79 120.9(5)
C74 C75 C79 121.4(5)
C35 C39 H97 109.5
C35 C39 H98 109.5
H97 C39 H98 109.5
C35 C39 H99 109.5
H97 C39 H99 109.5
H98 C39 H99 109.5
C20 C17 O3 110(2)
C20 C17 C18 124(2)
O3 C17 C18 95.6(17)
C20 C17 C19 117(2)
O3 C17 C19 94.9(16)
C18 C17 C19 108(2)
C81 C83 H28 109.5
C81 C83 H29 109.5
H28 C83 H29 109.5
C81 C83 H30 109.5
H28 C83 H30 109.5
H29 C83 H30 109.5
C81 C84 H31 109.5
C81 C84 H32 109.5
H31 C84 H32 109.5
C81 C84 H33 109.5
H31 C84 H33 109.5
H32 C84 H33 109.5
C17 C20 H10 109.5
C17 C20 H11 109.5
H10 C20 H11 109.5
C17 C20 H12 109.5
H10 C20 H12 109.5
H11 C20 H12 109.5
C75 C79 H100 109.5
C75 C79 H101 109.5
H100 C79 H101 109.5
C75 C79 H102 109.5
H100 C79 H102 109.5
H101 C79 H102 109.5
C88 C91 H34 109.5
C88 C91 H35 109.5
H34 C91 H35 109.5
C88 C91 H36 109.5
H34 C91 H36 109.5
H35 C91 H36 109.5
C91 C88 O8 118.7(12)
C91 C88 C87 112.5(18)
O8 C88 C87 97.2(15)
C91 C88 C92 113.7(18)
O8 C88 C92 96.9(16)
C87 C88 C92 116(2)
C88 C92 H37 109.5
C88 C92 H38 109.5
H37 C92 H38 109.5
C88 C92 H39 109.5
H37 C92 H39 109.5
H38 C92 H39 109.5
C87 C90 H40 109.5
C87 C90 H41 109.5
H40 C90 H41 109.5
C87 C90 H42 109.5
H40 C90 H42 109.5
H41 C90 H42 109.5
C57 C60 H13 109.5
C57 C60 H14 109.5
H13 C60 H14 109.5
C57 C60 H15 109.5
H13 C60 H15 109.5
H14 C60 H15 109.5
O7 C87 C90 109(2)
O7 C87 C89 102(2)
C90 C87 C89 120(2)
O7 C87 C88 97.5(18)
C90 C87 C88 113(2)
C89 C87 C88 112(2)
C18 C21 H16 109.5
C18 C21 H17 109.5
H16 C21 H17 109.5
C18 C21 H18 109.5
H16 C21 H18 109.5
H17 C21 H18 109.5
C17 C19 H19 109.5
C17 C19 H20 109.5
H19 C19 H20 109.5
C17 C19 H21 109.5
H19 C19 H21 109.5
H20 C19 H21 109.5
C18 C22 H22 109.5
C18 C22 H23 109.5
H22 C22 H23 109.5
C18 C22 H24 109.5
H22 C22 H24 109.5
H23 C22 H24 109.5
O3 C81 C83 110.0(9)
O3 C81 C84 108.9(8)
C83 C81 C84 113.6(8)
O3 C81 C82 101.7(7)
C83 C81 C82 113.3(9)
C84 C81 C82 108.5(10)
C82 C85 H43 109.5
C82 C85 H44 109.5
H43 C85 H44 109.5
C82 C85 H45 109.5
H43 C85 H45 109.5
H44 C85 H45 109.5
C86 C82 O4 108.3(11)
C86 C82 C85 112.9(12)
O4 C82 C85 112.1(7)
C86 C82 C81 115.2(12)
O4 C82 C81 97.2(7)
C85 C82 C81 110.0(8)
C87 C89 H46 109.5
C87 C89 H47 109.5
H46 C89 H47 109.5
C87 C89 H48 109.5
H46 C89 H48 109.5
H47 C89 H48 109.5

loop_
_geom_bond_atom_site_label_1
_geom_bond_atom_site_label_2
_geom_bond_distance
O2 C6 1.341(6)
O2 C7 1.450(6)
N3 C41 1.397(6)
N3 B4 1.432(6)
N3 C45 1.450(6)
N4 C48 1.399(6)
N4 B3 1.430(7)
N4 C49 1.447(6)
O6 C46 1.341(5)
O6 C47 1.441(5)
O3 B1 1.365(6)
O3 C81 1.479(13)
O3 C17 1.54(3)
C41 C42 1.336(6)
C41 H103 0.9500
N1 C1 1.409(6)
N1 B2 1.430(7)
N1 C5 1.446(5)
C77 C76 1.386(7)
C77 C72 1.409(6)
C77 C80 1.521(7)
O7 B3 1.367(7)
O7 C87 1.46(3)
O7 C57 1.496(15)
O1 C6 1.217(6)
O5 C46 1.214(5)
C5 C8 1.363(6)
C5 C4 1.450(7)
C9 C14 1.389(7)
C9 C10 1.390(7)
C9 N2 1.449(6)
C45 C48 1.359(6)
C45 C44 1.435(6)
N2 C8 1.398(6)
N2 B1 1.433(7)
C54 C49 1.397(7)
C54 C53 1.399(7)
C54 C56 1.501(7)
C44 C43 1.363(6)
C44 H104 0.9500
C23 C24 1.414(6)
C23 C28 1.415(7)
C23 B2 1.582(7)
C64 C65 1.378(6)
C64 C63 1.425(7)
C64 C70 1.515(7)
C32 C37 1.407(7)
C32 C33 1.427(7)
C32 B2 1.585(7)
C26 C27 1.377(6)
C26 C25 1.397(7)
C26 C30 1.503(6)
C51 C50 1.388(6)
C51 C52 1.390(7)
C51 H105 0.9500
O4 B1 1.353(7)
O4 C82 1.518(8)
O4 C18 1.577(16)
C4 C3 1.341(6)
C4 H106 0.9500
C3 C2 1.450(6)
C3 C6 1.475(7)
C49 C50 1.389(7)
C1 C2 1.329(6)
C1 H107 0.9500
C65 C66 1.398(7)
C65 H108 0.9500
C14 C13 1.406(7)
C14 C16 1.500(7)
C24 C25 1.386(6)
C24 C29 1.506(6)
C43 C42 1.447(6)
C43 C46 1.486(6)
C8 H109 0.9500
C74 C75 1.384(7)
C74 C73 1.402(7)
C74 H110 0.9500
C50 C55 1.495(7)
C12 C11 1.374(7)
C12 C13 1.374(7)
C12 H111 0.9500
C63 C68 1.423(7)
C63 B4 1.587(7)
C33 C34 1.396(6)
C33 C38 1.510(7)
C72 C73 1.403(7)
C72 B4 1.575(7)
C34 C35 1.385(7)
C34 H112 0.9500
C67 C66 1.378(7)
C67 C68 1.390(6)
C67 H113 0.9500
O8 B3 1.348(6)
O8 C58 1.533(9)
O8 C88 1.545(16)
C48 H114 0.9500
C56 H49 0.9800
C56 H50 0.9800
C56 H51 0.9800
C11 C10 1.380(7)
C11 H115 0.9500
C68 C69 1.523(7)
C25 H116 0.9500
C37 C36 1.391(7)
C37 C40 1.518(7)
C10 C15 1.503(7)
C52 C53 1.371(7)
C52 H117 0.9500
C66 C71 1.511(6)
C73 C78 1.529(6)
C28 C27 1.397(6)
C28 C31 1.532(7)
C27 H118 0.9500
C2 H119 0.9500
C78 H52 0.9800
C78 H53 0.9800
C78 H54 0.9800
C29 H55 0.9800
C29 H56 0.9800
C29 H57 0.9800
C47 H58 0.9800
C47 H59 0.9800
C47 H60 0.9800
C40 H61 0.9800
C40 H62 0.9800
C40 H63 0.9800
C42 H120 0.9500
C38 H64 0.9800
C38 H65 0.9800
C38 H66 0.9800
C36 C35 1.387(7)
C36 H121 0.9500
C16 H67 0.9800
C16 H68 0.9800
C16 H69 0.9800
C13 H122 0.9500
C76 C75 1.378(7)
C76 H123 0.9500
C30 H70 0.9800
C30 H71 0.9800
C30 H72 0.9800
C71 H73 0.9800
C71 H74 0.9800
C71 H75 0.9800
C69 H76 0.9800
C69 H77 0.9800
C69 H78 0.9800
C70 H79 0.9800
C70 H80 0.9800
C70 H81 0.9800
C31 H82 0.9800
C31 H83 0.9800
C31 H84 0.9800
C80 H85 0.9800
C80 H86 0.9800
C80 H87 0.9800
C35 C39 1.510(7)
C58 C62 1.44(2)
C58 C57 1.535(17)
C58 C61 1.536(13)
C7 H88 0.9800
C7 H89 0.9800
C7 H90 0.9800
C53 H124 0.9500
C18 C21 1.50(2)
C18 C17 1.54(3)
C18 C22 1.70(4)
C62 H1 0.9800
C62 H2 0.9800
C62 H3 0.9800
C59 C57 1.514(14)
C59 H4 0.9800
C59 H5 0.9800
C59 H6 0.9800
C57 C60 1.506(16)
C55 H91 0.9800
C55 H92 0.9800
C55 H93 0.9800
C15 H94 0.9800
C15 H95 0.9800
C15 H96 0.9800
C86 C82 1.43(2)
C86 H25 0.9800
C86 H26 0.9800
C86 H27 0.9800
C61 H7 0.9800
C61 H8 0.9800
C61 H9 0.9800
C75 C79 1.515(7)
C39 H97 0.9800
C39 H98 0.9800
C39 H99 0.9800
C17 C20 1.38(3)
C17 C19 1.69(3)
C83 C81 1.487(14)
C83 H28 0.9800
C83 H29 0.9800
C83 H30 0.9800
C84 C81 1.537(14)
C84 H31 0.9800
C84 H32 0.9800
C84 H33 0.9800
C20 H10 0.9800
C20 H11 0.9800
C20 H12 0.9800
C79 H100 0.9800
C79 H101 0.9800
C79 H102 0.9800
C91 C88 1.52(2)
C91 H34 0.9800
C91 H35 0.9800
C91 H36 0.9800
C88 C87 1.60(3)
C88 C92 1.67(3)
C92 H37 0.9800
C92 H38 0.9800
C92 H39 0.9800
C90 C87 1.49(3)
C90 H40 0.9800
C90 H41 0.9800
C90 H42 0.9800
C60 H13 0.9800
C60 H14 0.9800
C60 H15 0.9800
C87 C89 1.57(4)
C21 H16 0.9800
C21 H17 0.9800
C21 H18 0.9800
C19 H19 0.9800
C19 H20 0.9800
C19 H21 0.9800
C22 H22 0.9800
C22 H23 0.9800
C22 H24 0.9800
C81 C82 1.581(14)
C85 C82 1.559(12)
C85 H43 0.9800
C85 H44 0.9800
C85 H45 0.9800
C89 H46 0.9800
C89 H47 0.9800
C89 H48 0.9800

loop_
_geom_torsion_atom_site_label_1
_geom_torsion_atom_site_label_2
_geom_torsion_atom_site_label_3
_geom_torsion_atom_site_label_4
_geom_torsion
B4 N3 C41 C42 156.2(5)
C45 N3 C41 C42 -20.8(7)
C1 N1 C5 C8 -146.6(4)
B2 N1 C5 C8 35.9(7)
C1 N1 C5 C4 29.9(6)
B2 N1 C5 C4 -147.6(5)
C41 N3 C45 C48 -146.2(4)
B4 N3 C45 C48 37.0(7)
C41 N3 C45 C44 29.7(6)
B4 N3 C45 C44 -147.1(5)
C14 C9 N2 C8 91.6(5)
C10 C9 N2 C8 -86.4(6)
C14 C9 N2 B1 -80.4(6)
C10 C9 N2 B1 101.6(5)
C48 C45 C44 C43 154.5(5)
N3 C45 C44 C43 -20.9(7)
C8 C5 C4 C3 154.4(5)
N1 C5 C4 C3 -21.6(7)
C5 C4 C3 C2 2.1(7)
C5 C4 C3 C6 -173.6(5)
C53 C54 C49 C50 1.7(7)
C56 C54 C49 C50 -178.4(5)
C53 C54 C49 N4 -177.3(4)
C56 C54 C49 N4 2.6(7)
C48 N4 C49 C50 -86.3(6)
B3 N4 C49 C50 101.3(6)
C48 N4 C49 C54 92.8(5)
B3 N4 C49 C54 -79.7(6)
B2 N1 C1 C2 156.8(5)
C5 N1 C1 C2 -20.7(7)
C63 C64 C65 C66 -0.3(7)
C70 C64 C65 C66 177.0(4)
C10 C9 C14 C13 0.5(7)
N2 C9 C14 C13 -177.4(4)
C10 C9 C14 C16 -177.5(4)
N2 C9 C14 C16 4.6(7)
C28 C23 C24 C25 1.8(7)
B2 C23 C24 C25 -173.1(4)
C28 C23 C24 C29 -175.8(4)
B2 C23 C24 C29 9.4(7)
C45 C44 C43 C42 1.6(7)
C45 C44 C43 C46 -174.6(5)
N1 C5 C8 N2 -170.8(4)
C4 C5 C8 N2 13.2(9)
B1 N2 C8 C5 171.5(5)
C9 N2 C8 C5 -0.4(8)
C52 C51 C50 C49 1.2(7)
C52 C51 C50 C55 179.8(5)
C54 C49 C50 C51 -2.5(7)
N4 C49 C50 C51 176.5(4)
C54 C49 C50 C55 179.0(5)
N4 C49 C50 C55 -2.0(7)
C65 C64 C63 C68 1.2(7)
C70 C64 C63 C68 -176.0(4)
C65 C64 C63 B4 -173.3(4)
C70 C64 C63 B4 9.4(7)
C37 C32 C33 C34 -1.2(7)
B2 C32 C33 C34 169.5(4)
C37 C32 C33 C38 -178.9(4)
B2 C32 C33 C38 -8.1(7)
C76 C77 C72 C73 1.4(8)
C80 C77 C72 C73 -177.8(5)
C76 C77 C72 B4 -169.4(5)
C80 C77 C72 B4 11.4(8)
C32 C33 C34 C35 -0.7(8)
C38 C33 C34 C35 177.0(5)
C7 O2 C6 O1 -1.7(8)
C7 O2 C6 C3 176.7(4)
C4 C3 C6 O1 169.2(5)
C2 C3 C6 O1 -6.5(8)
C4 C3 C6 O2 -9.2(7)
C2 C3 C6 O2 175.1(4)
C41 N3 B4 C72 -156.9(5)
C45 N3 B4 C72 19.7(7)
C41 N3 B4 C63 22.5(7)
C45 N3 B4 C63 -160.8(4)
C73 C72 B4 N3 60.8(7)
C77 C72 B4 N3 -128.7(5)
C73 C72 B4 C63 -118.7(5)
C77 C72 B4 C63 51.8(7)
C68 C63 B4 N3 57.0(6)
C64 C63 B4 N3 -128.7(5)
C68 C63 B4 C72 -123.5(5)
C64 C63 B4 C72 50.8(6)
C47 O6 C46 O5 -2.5(8)
C47 O6 C46 C43 175.8(4)
C44 C43 C46 O5 169.4(5)
C42 C43 C46 O5 -6.7(8)
C44 C43 C46 O6 -8.9(7)
C42 C43 C46 O6 175.0(4)
C44 C45 C48 N4 14.0(9)
N3 C45 C48 N4 -170.7(5)
B3 N4 C48 C45 170.8(5)
C49 N4 C48 C45 -1.7(8)
C13 C12 C11 C10 0.4(8)
C66 C67 C68 C63 -1.9(8)
C66 C67 C68 C69 176.9(5)
C64 C63 C68 C67 -0.2(7)
B4 C63 C68 C67 174.4(4)
C64 C63 C68 C69 -179.0(4)
B4 C63 C68 C69 -4.4(7)
C23 C24 C25 C26 -1.0(7)
C29 C24 C25 C26 176.6(4)
C27 C26 C25 C24 -0.4(7)
C30 C26 C25 C24 179.6(4)
C33 C32 C37 C36 1.5(7)
B2 C32 C37 C36 -169.2(5)
C33 C32 C37 C40 -177.1(4)
B2 C32 C37 C40 12.2(7)
C12 C11 C10 C9 1.5(7)
C12 C11 C10 C15 -179.4(5)
C14 C9 C10 C11 -1.9(7)
N2 C9 C10 C11 176.0(4)
C14 C9 C10 C15 178.9(5)
N2 C9 C10 C15 -3.1(7)
C50 C51 C52 C53 0.8(8)
C68 C67 C66 C65 2.9(7)
C68 C67 C66 C71 -178.8(5)
C64 C65 C66 C67 -1.7(7)
C64 C65 C66 C71 179.9(4)
C75 C74 C73 C72 -1.7(8)
C75 C74 C73 C78 177.0(5)
C77 C72 C73 C74 -0.6(7)
B4 C72 C73 C74 170.2(5)
C77 C72 C73 C78 -179.2(5)
B4 C72 C73 C78 -8.4(7)
C24 C23 C28 C27 -1.2(7)
B2 C23 C28 C27 173.6(5)
C24 C23 C28 C31 -178.8(5)
B2 C23 C28 C31 -4.0(8)
C25 C26 C27 C28 1.0(7)
C30 C26 C27 C28 -179.1(5)
C23 C28 C27 C26 -0.1(8)
C31 C28 C27 C26 177.6(5)
N1 C1 C2 C3 1.1(8)
C4 C3 C2 C1 8.8(7)
C6 C3 C2 C1 -175.3(5)
N3 C41 C42 C43 1.4(7)
C44 C43 C42 C41 8.8(7)
C46 C43 C42 C41 -174.9(5)
C32 C37 C36 C35 0.2(8)
C40 C37 C36 C35 178.9(5)
C11 C12 C13 C14 -1.8(8)
C9 C14 C13 C12 1.3(7)
C16 C14 C13 C12 179.4(4)
C72 C77 C76 C75 0.2(9)
C80 C77 C76 C75 179.4(6)
C1 N1 B2 C23 22.4(7)
C5 N1 B2 C23 -160.3(4)
C1 N1 B2 C32 -157.3(5)
C5 N1 B2 C32 20.0(8)
C24 C23 B2 N1 -128.8(5)
C28 C23 B2 N1 56.6(7)
C24 C23 B2 C32 50.9(7)
C28 C23 B2 C32 -123.7(6)
C37 C32 B2 N1 -129.0(5)
C33 C32 B2 N1 60.6(7)
C37 C32 B2 C23 51.3(7)
C33 C32 B2 C23 -119.0(5)
C58 O8 B3 O7 20.9(8)
C88 O8 B3 O7 -17.8(9)
C58 O8 B3 N4 -159.2(7)
C88 O8 B3 N4 162.1(9)
C87 O7 B3 O8 -13.7(12)
C57 O7 B3 O8 6.5(8)
C87 O7 B3 N4 166.4(11)
C57 O7 B3 N4 -173.4(6)
C48 N4 B3 O8 6.6(8)
C49 N4 B3 O8 179.1(5)
C48 N4 B3 O7 -173.6(5)
C49 N4 B3 O7 -1.0(8)
C33 C34 C35 C36 2.4(8)
C33 C34 C35 C39 -176.9(5)
C37 C36 C35 C34 -2.1(9)
C37 C36 C35 C39 177.2(6)
B3 O8 C58 C62 -152.3(10)
C88 O8 C58 C62 -61.1(14)
B3 O8 C58 C57 -37.2(8)
C88 O8 C58 C57 54.0(11)
B3 O8 C58 C61 79.5(8)
C88 O8 C58 C61 170.7(15)
C51 C52 C53 C54 -1.6(8)
C49 C54 C53 C52 0.4(8)
C56 C54 C53 C52 -179.6(5)
B1 O4 C18 C21 -83.5(15)
C82 O4 C18 C21 174(2)
B1 O4 C18 C17 46.4(14)
C82 O4 C18 C17 -55.5(14)
B1 O4 C18 C22 156.4(15)
C82 O4 C18 C22 54.5(16)
C82 O4 B1 O3 18.5(7)
C18 O4 B1 O3 -20.3(9)
C82 O4 B1 N2 -159.9(6)
C18 O4 B1 N2 161.3(9)
C81 O3 B1 O4 8.0(7)
C17 O3 B1 O4 -15.2(12)
C81 O3 B1 N2 -173.6(6)
C17 O3 B1 N2 163.3(11)
C8 N2 B1 O4 5.2(8)
C9 N2 B1 O4 177.3(5)
C8 N2 B1 O3 -173.1(5)
C9 N2 B1 O3 -1.0(8)
B3 O7 C57 C60 -151.7(8)
C87 O7 C57 C60 -51(5)
B3 O7 C57 C59 88.5(10)
C87 O7 C57 C59 -171(6)
B3 O7 C57 C58 -30.9(9)
C87 O7 C57 C58 70(5)
C62 C58 C57 O7 151.2(12)
O8 C58 C57 O7 40.4(9)
C61 C58 C57 O7 -78.0(9)
C62 C58 C57 C60 -92.5(15)
O8 C58 C57 C60 156.6(9)
C61 C58 C57 C60 38.2(13)
C62 C58 C57 C59 34.8(16)
O8 C58 C57 C59 -76.0(10)
C61 C58 C57 C59 165.6(9)
C77 C76 C75 C74 -2.4(9)
C77 C76 C75 C79 177.8(6)
C73 C74 C75 C76 3.2(9)
C73 C74 C75 C79 -177.1(6)
B1 O3 C17 C20 -85(2)
C81 O3 C17 C20 174(5)
B1 O3 C17 C18 44.2(16)
C81 O3 C17 C18 -56(3)
B1 O3 C17 C19 153.2(12)
C81 O3 C17 C19 53(3)
C21 C18 C17 C20 -165(2)
O4 C18 C17 C20 66(3)
C22 C18 C17 C20 -31(3)
C21 C18 C17 O3 76.1(19)
O4 C18 C17 O3 -52.8(15)
C22 C18 C17 O3 -150(2)
C21 C18 C17 C19 -21(3)
O4 C18 C17 C19 -149.9(16)
C22 C18 C17 C19 113(2)
B3 O8 C88 C91 -82.2(13)
C58 O8 C88 C91 180(2)
B3 O8 C88 C87 38.3(15)
C58 O8 C88 C87 -59.9(15)
B3 O8 C88 C92 155.9(15)
C58 O8 C88 C92 57.7(16)
B3 O7 C87 C90 -81(2)
C57 O7 C87 C90 -166(7)
B3 O7 C87 C89 151.6(14)
C57 O7 C87 C89 67(5)
B3 O7 C87 C88 36.9(18)
C57 O7 C87 C88 -48(4)
C91 C88 C87 O7 80.5(18)
O8 C88 C87 O7 -44.7(18)
C92 C88 C87 O7 -146(2)
C91 C88 C87 C90 -164.8(19)
O8 C88 C87 C90 70(2)
C92 C88 C87 C90 -31(3)
C91 C88 C87 C89 -26(3)
O8 C88 C87 C89 -151(2)
C92 C88 C87 C89 108(3)
B1 O3 C81 C83 -149.9(7)
C17 O3 C81 C83 -65(3)
B1 O3 C81 C84 85.0(8)
C17 O3 C81 C84 170(4)
B1 O3 C81 C82 -29.5(8)
C17 O3 C81 C82 56(3)
B1 O4 C82 C86 -153.8(11)
C18 O4 C82 C86 -66.5(15)
B1 O4 C82 C85 81.0(7)
C18 O4 C82 C85 168.3(15)
B1 O4 C82 C81 -34.1(8)
C18 O4 C82 C81 53.2(12)
O3 C81 C82 C86 151.9(12)
C83 C81 C82 C86 -90.1(15)
C84 C81 C82 C86 37.1(15)
O3 C81 C82 O4 37.6(8)
C83 C81 C82 O4 155.7(8)
C84 C81 C82 O4 -77.1(9)
O3 C81 C82 C85 -79.0(8)
C83 C81 C82 C85 39.0(11)
C84 C81 C82 C85 166.2(8)
